data_4346598
loop_
_publ_author_name
'Hassanein, K.'
'Amo-Ochoa, P'
'G\'omez-Garc\'ia, C J'
'Delgado, S.'
'Castillo, O.'
'Oc\'on, P'
'Mart\'inez, J I'
'Perles, J.'
'Zamora, F.'

_publ_contact_author
;
 Pilar Amo-Ochoa. 
 Departamento de Quimica Inorganica. 
 Universidad Autonoma de Madrid.
 E-28049 Madrid, Spain
;
_publ_section_title
;
 Halo and Pseudohalo Cu(I)-Pyridinato Double Chains with Tunable Physical
 Properties.
;
_journal_issue 22
_journal_name_full 'Inorganic chemistry'
_journal_page_first 10738
_journal_page_last 10747
_journal_paper_doi 10.1021/acs.inorgchem.5b01754
_journal_volume 54
_journal_year 2015
_chemical_compound_source 'synthesis as described'
_chemical_formula_moiety 'C5 H5 Cl Cu N3 O2'
_chemical_formula_structural 'C5 H5 Cl Cu N3 O2'
_chemical_formula_sum 'C5 H5 Cl Cu N3 O2'
_chemical_formula_weight 238.11
_chemical_name_systematic
;
catena-poly[(2-amino-5-nitropyridine-kN1)(mu3-chlorido)copper(I)]
;
_space_group_IT_number 14
_space_group_name_Hall '-P 2ybc'
_space_group_name_H-M_alt 'P 1 21/c 1'
_symmetry_cell_setting monoclinic
_symmetry_Int_Tables_number 14
_symmetry_space_group_name_Hall '-P 2ybc'
_symmetry_space_group_name_H-M 'P 1 21/c 1'
_atom_sites_solution_hydrogens geom
_atom_sites_solution_primary direct
_atom_sites_solution_secondary difmap
_audit_creation_method SHELXL97
_cell_angle_alpha 90.00
_cell_angle_beta 92.006(5)
_cell_angle_gamma 90.00
_cell_formula_units_Z 4
_cell_length_a 3.7060(2)
_cell_length_b 15.3779(11)
_cell_length_c 13.3228(8)
_cell_measurement_reflns_used 5237
_cell_measurement_temperature 100(2)
_cell_measurement_theta_max 28.35
_cell_measurement_theta_min 2.02
_cell_volume 758.81(8)
_computing_cell_refinement
;
CrysAlisPro, Agilent Technologies,
Version 1.171.35.21 (release 20-01-2012 CrysAlis171 .NET)
(compiled Jan 23 2012,18:06:46)
;
_computing_data_collection
;
CrysAlisPro, Agilent Technologies,
Version 1.171.35.21 (release 20-01-2012 CrysAlis171 .NET)
(compiled Jan 23 2012,18:06:46)
;
_computing_data_reduction
;
CrysAlisPro, Agilent Technologies,
Version 1.171.35.21 (release 20-01-2012 CrysAlis171 .NET)
(compiled Jan 23 2012,18:06:46)
;
_computing_molecular_graphics 'Ortep-3 (Farrugia, 1997)'
_computing_publication_material 'WinGX (Farrugia, 1999)'
_computing_structure_refinement 'SHELXL-97 (Sheldrick, 1997)'
_computing_structure_solution 'Sir92 (Altomare et al., 1993)'
_diffrn_ambient_temperature 100(2)
_diffrn_detector_area_resol_mean 16.2439
_diffrn_measured_fraction_theta_full 0.924
_diffrn_measured_fraction_theta_max 0.924
_diffrn_measurement_device_type 'SuperNova, Single source at offset), Eos'
_diffrn_measurement_method \w
_diffrn_radiation_monochromator mirror
_diffrn_radiation_source 'SuperNova (Mo) X-ray Source'
_diffrn_radiation_type MoK\a
_diffrn_radiation_wavelength 0.71073
_diffrn_reflns_av_R_equivalents 0.0376
_diffrn_reflns_av_sigmaI/netI 0.0530
_diffrn_reflns_limit_h_max 2
_diffrn_reflns_limit_h_min -4
_diffrn_reflns_limit_k_max 19
_diffrn_reflns_limit_k_min -19
_diffrn_reflns_limit_l_max 17
_diffrn_reflns_limit_l_min -17
_diffrn_reflns_number 5237
_diffrn_reflns_theta_full 28.22
_diffrn_reflns_theta_max 28.22
_diffrn_reflns_theta_min 2.02
_diffrn_standards_decay_% 0
_diffrn_standards_interval_count 0
_diffrn_standards_interval_time 0
_diffrn_standards_number 0
_exptl_absorpt_coefficient_mu 3.185
_exptl_absorpt_correction_T_max 0.754
_exptl_absorpt_correction_T_min 0.597
_exptl_absorpt_correction_type integration
_exptl_absorpt_process_details
;
X-RED; Stoe & Cie, 2001
;
_exptl_crystal_colour red
_exptl_crystal_density_diffrn 2.084
_exptl_crystal_density_method 'not measured'
_exptl_crystal_description prism
_exptl_crystal_F_000 472
_exptl_crystal_size_max 0.14
_exptl_crystal_size_mid 0.09
_exptl_crystal_size_min 0.05
_refine_diff_density_max 0.722
_refine_diff_density_min -0.517
_refine_diff_density_rms 0.103
_refine_ls_extinction_method none
_refine_ls_goodness_of_fit_ref 0.985
_refine_ls_hydrogen_treatment constr
_refine_ls_matrix_type full
_refine_ls_number_parameters 110
_refine_ls_number_reflns 2934
_refine_ls_number_restraints 0
_refine_ls_restrained_S_all 0.985
_refine_ls_R_factor_all 0.0590
_refine_ls_R_factor_gt 0.0399
_refine_ls_shift/su_max 0.000
_refine_ls_shift/su_mean 0.000
_refine_ls_structure_factor_coef Fsqd
_refine_ls_weighting_details 'calc w=1/[\s^2^(Fo^2^)+(0.0483P)^2^+0.0000P] where P=(Fo^2^+2Fc^2^)/3'
_refine_ls_weighting_scheme calc
_refine_ls_wR_factor_gt 0.0885
_refine_ls_wR_factor_ref 0.0927
_reflns_number_gt 2254
_reflns_number_total 2934
_reflns_threshold_expression >2sigma(I)
_cod_data_source_file ic5b01754_si_002.cif
_cod_data_source_block compound-1
_cod_original_sg_symbol_H-M 'P 21/c'
_cod_database_code 4346598

loop_
_symmetry_equiv_pos_as_xyz
'x, y, z'
'-x, y+1/2, -z+1/2'
'-x, -y, -z'
'x, -y-1/2, z-1/2'

loop_
_atom_site_label
_atom_site_type_symbol
_atom_site_fract_x
_atom_site_fract_y
_atom_site_fract_z
_atom_site_U_iso_or_equiv
_atom_site_adp_type
_atom_site_occupancy
_atom_site_symmetry_multiplicity
_atom_site_calc_flag
_atom_site_refinement_flags
Cu1 Cu 1.19494(10) 0.02318(3) 0.91758(3) 0.01910(13) Uani 1 1 d .
Cl1 Cl 1.67684(19) -0.06855(5) 0.90249(6) 0.01476(18) Uani 1 1 d .
C6 C 0.9189(8) 0.1991(2) 0.9063(3) 0.0156(8) Uani 1 1 d .
H6 H 0.8653 0.1876 0.9727 0.019 Uiso 1 1 calc R
O2 O 0.5721(6) 0.41305(18) 0.8898(2) 0.0264(6) Uani 1 1 d .
O1 O 0.5971(6) 0.32406(17) 1.01561(18) 0.0236(6) Uani 1 1 d .
N1 N 1.0774(6) 0.13666(18) 0.8525(2) 0.0126(6) Uani 1 1 d .
N5 N 0.6592(7) 0.34308(19) 0.9276(2) 0.0175(6) Uani 1 1 d .
C3 C 1.0720(8) 0.2362(2) 0.7110(3) 0.0152(7) Uani 1 1 d .
H3 H 1.1282 0.2470 0.6447 0.018 Uiso 1 1 calc R
N2 N 1.3034(7) 0.09108(19) 0.7028(2) 0.0207(7) Uani 1 1 d .
H2A H 1.3504 0.0415 0.7302 0.025 Uiso 1 1 calc R
H2B H 1.3541 0.1001 0.6411 0.025 Uiso 1 1 calc R
C4 C 0.9120(8) 0.2987(2) 0.7669(3) 0.0162(8) Uani 1 1 d .
H4 H 0.8563 0.3529 0.7396 0.019 Uiso 1 1 calc R
C5 C 0.8338(8) 0.2790(2) 0.8665(2) 0.0128(7) Uani 1 1 d .
C2 C 1.1516(8) 0.1541(2) 0.7560(3) 0.0139(7) Uani 1 1 d .

loop_
_atom_site_aniso_label
_atom_site_aniso_U_11
_atom_site_aniso_U_22
_atom_site_aniso_U_33
_atom_site_aniso_U_23
_atom_site_aniso_U_13
_atom_site_aniso_U_12
Cu1 0.0221(2) 0.0149(2) 0.0204(2) 0.0033(2) 0.00192(16) 0.00272(19)
Cl1 0.0135(4) 0.0161(4) 0.0147(4) -0.0035(3) 0.0011(3) 0.0009(3)
C6 0.0230(18) 0.013(2) 0.0112(18) 0.0021(14) 0.0002(13) -0.0045(13)
O2 0.0330(14) 0.0179(15) 0.0287(16) 0.0047(13) 0.0062(11) 0.0077(11)
O1 0.0327(14) 0.0242(15) 0.0145(14) -0.0004(12) 0.0086(10) 0.0061(11)
N1 0.0107(13) 0.0111(16) 0.0161(16) 0.0002(12) 0.0006(11) -0.0031(10)
N5 0.0205(15) 0.0168(16) 0.0152(16) -0.0003(13) -0.0002(12) 0.0005(12)
C3 0.0178(16) 0.016(2) 0.0115(18) 0.0033(15) 0.0000(13) 0.0005(13)
N2 0.0276(16) 0.0152(17) 0.0198(16) 0.0013(13) 0.0065(12) 0.0021(12)
C4 0.0149(16) 0.015(2) 0.018(2) 0.0021(16) -0.0044(13) -0.0038(13)
C5 0.0099(14) 0.0139(17) 0.0143(17) -0.0002(14) -0.0020(12) 0.0005(12)
C2 0.0091(15) 0.0150(19) 0.0173(18) -0.0017(14) -0.0019(13) -0.0032(13)

loop_
_atom_type_symbol
_atom_type_description
_atom_type_scat_dispersion_real
_atom_type_scat_dispersion_imag
_atom_type_scat_source
C C 0.0033 0.0016 'International Tables Vol C Tables 4.2.6.8 and 6.1.1.4'
H H 0.0000 0.0000 'International Tables Vol C Tables 4.2.6.8 and 6.1.1.4'
N N 0.0061 0.0033 'International Tables Vol C Tables 4.2.6.8 and 6.1.1.4'
O O 0.0106 0.0060 'International Tables Vol C Tables 4.2.6.8 and 6.1.1.4'
Cl Cl 0.1484 0.1585 'International Tables Vol C Tables 4.2.6.8 and 6.1.1.4'
Cu Cu 0.3201 1.2651 'International Tables Vol C Tables 4.2.6.8 and 6.1.1.4'

loop_
_geom_angle_atom_site_label_1
_geom_angle_atom_site_label_2
_geom_angle_atom_site_label_3
_geom_angle
_geom_angle_site_symmetry_1
_geom_angle_site_symmetry_3
N1 Cu1 Cl1 131.41(7) . .
N1 Cu1 Cl1 108.58(7) . 1_455
Cl1 Cu1 Cl1 104.84(3) . 1_455
N1 Cu1 Cl1 101.66(8) . 3_857
Cl1 Cu1 Cl1 97.59(3) . 3_857
Cl1 Cu1 Cl1 111.56(3) 1_455 3_857
N1 Cu1 Cu1 117.36(8) . 3_757
Cl1 Cu1 Cu1 109.99(3) . 3_757
Cl1 Cu1 Cu1 58.19(2) 1_455 3_757
Cl1 Cu1 Cu1 53.38(2) 3_857 3_757
N1 Cu1 Cu1 129.60(8) . 3_857
Cl1 Cu1 Cu1 51.99(2) . 3_857
Cl1 Cu1 Cu1 118.48(3) 1_455 3_857
Cl1 Cu1 Cu1 45.60(2) 3_857 3_857
Cu1 Cu1 Cu1 76.83(2) 3_757 3_857
Cu1 Cl1 Cu1 104.84(3) . 1_655
Cu1 Cl1 Cu1 82.41(3) . 3_857
Cu1 Cl1 Cu1 68.44(3) 1_655 3_857
Cu1 Cl1 Cl1 43.66(2) . 3_857
Cu1 Cl1 Cl1 84.60(3) 1_655 3_857
Cu1 Cl1 Cl1 38.754(17) 3_857 3_857
Cu1 Cl1 Cl1 38.47(2) . 1_455
Cu1 Cl1 Cl1 143.32(2) 1_655 1_455
Cu1 Cl1 Cl1 98.912(19) 3_857 1_455
Cl1 Cl1 Cl1 67.26(2) 3_857 1_455
N1 C6 C5 122.2(3) . .
C6 N1 C2 118.2(3) . .
C6 N1 Cu1 119.2(2) . .
C2 N1 Cu1 122.7(2) . .
O2 N5 O1 122.8(3) . .
O2 N5 C5 118.9(3) . .
O1 N5 C5 118.3(3) . .
C4 C3 C2 118.9(3) . .
C3 C4 C5 118.2(3) . .
C6 C5 C4 120.5(3) . .
C6 C5 N5 119.7(3) . .
C4 C5 N5 119.8(3) . .
N2 C2 N1 117.6(3) . .
N2 C2 C3 120.3(3) . .
N1 C2 C3 122.0(3) . .

loop_
_geom_bond_atom_site_label_1
_geom_bond_atom_site_label_2
_geom_bond_distance
_geom_bond_site_symmetry_2
Cu1 N1 1.990(3) .
Cu1 Cl1 2.2902(8) .
Cu1 Cl1 2.3854(8) 1_455
Cu1 Cl1 2.5256(9) 3_857
Cu1 Cu1 2.7641(8) 3_757
Cu1 Cu1 3.1774(8) 3_857
Cl1 Cu1 2.3854(8) 1_655
Cl1 Cu1 2.5256(9) 3_857
Cl1 Cl1 3.6266(15) 3_857
Cl1 Cl1 3.7060(2) 1_455
C6 N1 1.345(4) .
C6 C5 1.371(4) .
O2 N5 1.226(4) .
O1 N5 1.237(4) .
N1 C2 1.352(4) .
N5 C5 1.446(4) .
C3 C4 1.364(5) .
C3 C2 1.423(5) .
N2 C2 1.337(4) .
C4 C5 1.402(4) .

loop_
_geom_hbond_atom_site_label_D
_geom_hbond_atom_site_label_H
_geom_hbond_atom_site_label_A
_geom_hbond_distance_DH
_geom_hbond_distance_HA
_geom_hbond_distance_DA
_geom_hbond_angle_DHA
_geom_hbond_site_symmetry_A
N2 H2A O2 0.86 2.56 3.045(4) 116.3 2_746
N2 H2B O1 0.86 2.25 3.048(4) 154.0 4_665
C4 H4 Cl1 0.93 2.95 3.698(3) 138.9 2_756
C4 H4 Cl1 0.93 2.87 3.438(3) 120.2 2_856
C3 H3 O1 0.93 2.79 3.227(4) 109.8 4_565
C3 H3 O1 0.93 2.72 3.432(4) 134.4 4_665

loop_
_cell_oxdiff_twin_id
_cell_oxdiff_twin_matrix_11
_cell_oxdiff_twin_matrix_12
_cell_oxdiff_twin_matrix_13
_cell_oxdiff_twin_matrix_21
_cell_oxdiff_twin_matrix_22
_cell_oxdiff_twin_matrix_23
_cell_oxdiff_twin_matrix_31
_cell_oxdiff_twin_matrix_32
_cell_oxdiff_twin_matrix_33
1 1.0000 0.0000 0.0000 0.0000 1.0000 0.0000 0.0000 0.0000 1.0000
2 0.9996 0.0002 -0.0000 -0.0014 -1.0003 0.0009 -0.2451 -0.0021 -0.9970

loop_
_diffrn_oxdiff_twin_id
_diffrn_oxdiff_twin_ratio
_diffrn_oxdiff_twin_reflns_isolated
_diffrn_oxdiff_twin_reflns_overlapped
1 0.4903 2900 2442
2 0.5097 2911 2442
